data_4306708
loop_
_publ_author_name
'Dirk Michalik'
'Axel Schulz'
'Alexander Villinger'

_publ_contact_author_address
;
Universit\"at Rostock
Institut f\"ur Chemie
Abteilung f\"ur Anorganische Chemie
Albert-Einstein-Strasse 3a 
18059 Rostock
Bundesrepublik Deutschland
;
_publ_contact_author_email axel.schulz@uni-rostock.de
_publ_contact_author_fax '+49 (0)381/498-6382'
_publ_contact_author_name 'Axel Schulz'
_publ_contact_author_phone '+49 (0)381/498-6400'
_publ_section_title
;
Lewis-Acid-Assisted Methyl Exchange Reactions In Silylated
Aminodichloroarsanes
;
_journal_name_full 'Inorganic Chemistry'
_journal_page_first 11798
_journal_page_last 11806
_journal_paper_doi 10.1021/ic801526n
_journal_volume 47
_journal_year 2008
_chemical_formula_moiety 'C27 H34 As Cl N4 Si'
_chemical_formula_sum 'C27 H34 As Cl N4 Si'
_chemical_formula_weight 553.04
_chemical_name_systematic
;
N-(azidodimethylsilyl)-N-[bis-(2,4,6-trimethylphenyl)phenyl]amino-
methyl-chloroarsane
;
_space_group_IT_number 14
_symmetry_cell_setting monoclinic
_symmetry_Int_Tables_number 14
_symmetry_space_group_name_Hall '-P 2yn'
_symmetry_space_group_name_H-M 'P 1 21/n 1'
_atom_sites_solution_hydrogens geom
_atom_sites_solution_primary direct
_atom_sites_solution_secondary difmap
_audit_author_name 'Villinger, A.'
_audit_creation_method SHELXL-97
_cell_angle_alpha 90.00
_cell_angle_beta 94.55(3)
_cell_angle_gamma 90.00
_cell_formula_units_Z 4
_cell_length_a 10.681(2)
_cell_length_b 15.587(3)
_cell_length_c 16.446(3)
_cell_measurement_reflns_used 9731
_cell_measurement_temperature 173(2)
_cell_measurement_theta_max 64.665
_cell_measurement_theta_min 4.630
_cell_volume 2729.4(9)
_computing_cell_refinement 'Bruker Apex v2.0-2'
_computing_data_collection 'Bruker Apex v2.0-2'
_computing_data_reduction 'Bruker SAINT'
_computing_molecular_graphics
;
 ORTEP-3 (Farrugia, 1997), DIAMOND v3.0a (Brandenburg, 2005)
;
_computing_publication_material SHELXL-97
_computing_structure_refinement 'SHELXL-97 (Sheldrick, 1997)'
_computing_structure_solution 'SHELXS-97 (Sheldrick, 1997)'
_diffrn_ambient_temperature 173(2)
_diffrn_measured_fraction_theta_full 0.999
_diffrn_measured_fraction_theta_max 0.999
_diffrn_measurement_device_type 'Bruker-Nonius Apex X8-CCD-diffractometer'
_diffrn_measurement_method '\w scans'
_diffrn_radiation_monochromator graphite
_diffrn_radiation_source 'sealed tube'
_diffrn_radiation_type MoK\a
_diffrn_radiation_wavelength 0.71073
_diffrn_reflns_av_R_equivalents 0.0226
_diffrn_reflns_av_sigmaI/netI 0.0298
_diffrn_reflns_limit_h_max 15
_diffrn_reflns_limit_h_min -17
_diffrn_reflns_limit_k_max 20
_diffrn_reflns_limit_k_min -25
_diffrn_reflns_limit_l_max 23
_diffrn_reflns_limit_l_min -26
_diffrn_reflns_number 50108
_diffrn_reflns_theta_full 35.00
_diffrn_reflns_theta_max 35.00
_diffrn_reflns_theta_min 2.20
_exptl_absorpt_coefficient_mu 1.410
_exptl_absorpt_correction_T_max 0.6568
_exptl_absorpt_correction_T_min 0.4958
_exptl_absorpt_correction_type multi-scan
_exptl_absorpt_process_details '(SADABS; Sheldrick, 2004)'
_exptl_crystal_colour colourless
_exptl_crystal_density_diffrn 1.346
_exptl_crystal_density_method 'not measured'
_exptl_crystal_description block
_exptl_crystal_F_000 1152
_exptl_crystal_size_max 0.55
_exptl_crystal_size_mid 0.36
_exptl_crystal_size_min 0.30
_refine_diff_density_max 0.910
_refine_diff_density_min -0.777
_refine_diff_density_rms 0.074
_refine_ls_extinction_method none
_refine_ls_goodness_of_fit_ref 1.069
_refine_ls_hydrogen_treatment constr
_refine_ls_matrix_type full
_refine_ls_number_parameters 316
_refine_ls_number_reflns 12009
_refine_ls_number_restraints 0
_refine_ls_restrained_S_all 1.069
_refine_ls_R_factor_all 0.0586
_refine_ls_R_factor_gt 0.0355
_refine_ls_shift/su_max 0.000
_refine_ls_shift/su_mean 0.000
_refine_ls_structure_factor_coef Fsqd
_refine_ls_weighting_details 'calc w=1/[\s^2^(Fo^2^)+(0.0566P)^2^+0.2538P] where P=(Fo^2^+2Fc^2^)/3'
_refine_ls_weighting_scheme calc
_refine_ls_wR_factor_gt 0.0962
_refine_ls_wR_factor_ref 0.1026
_reflns_number_gt 8870
_reflns_number_total 12009
_reflns_threshold_expression >2sigma(I)
_cod_data_source_file ic801526n_si_001_6.cif
_cod_data_source_block ternsime2n3asmecl
_cod_original_sg_symbol_H-M 'P 21/n'
_cod_database_code 4306708

loop_
_symmetry_equiv_pos_as_xyz
'x, y, z'
'-x+1/2, y+1/2, -z+1/2'
'-x, -y, -z'
'x-1/2, -y-1/2, z-1/2'

loop_
_atom_site_label
_atom_site_type_symbol
_atom_site_fract_x
_atom_site_fract_y
_atom_site_fract_z
_atom_site_U_iso_or_equiv
_atom_site_adp_type
_atom_site_occupancy
_atom_site_symmetry_multiplicity
_atom_site_calc_flag
_atom_site_refinement_flags
_atom_site_disorder_assembly
_atom_site_disorder_group
As As 0.325051(12) 0.198683(8) 0.186318(8) 0.02312(4) Uani 1 1 d . . .
Cl Cl 0.44550(4) 0.26943(3) 0.28126(3) 0.04237(10) Uani 1 1 d . . .
Si Si 0.42436(3) 0.03849(2) 0.29802(2) 0.02199(7) Uani 1 1 d . . .
N1 N 0.30664(9) 0.09335(6) 0.23951(6) 0.01858(18) Uani 1 1 d . . .
N2 N 0.56208(11) 0.04429(8) 0.24405(8) 0.0313(2) Uani 1 1 d . . .
N3 N 0.64853(12) 0.09257(10) 0.26359(10) 0.0425(3) Uani 1 1 d . . .
N4 N 0.73345(16) 0.13473(13) 0.27815(17) 0.0807(7) Uani 1 1 d . . .
C1 C 0.17888(11) 0.06155(7) 0.23014(7) 0.01800(19) Uani 1 1 d . . .
C2 C 0.11086(11) 0.04264(8) 0.29865(7) 0.0196(2) Uani 1 1 d . . .
C3 C -0.00859(12) 0.00643(9) 0.28628(8) 0.0261(3) Uani 1 1 d . . .
H3 H -0.0534 -0.0069 0.3323 0.031 Uiso 1 1 calc R . .
C4 C -0.06366(13) -0.01058(10) 0.20905(8) 0.0300(3) Uani 1 1 d . . .
H4 H -0.1438 -0.0373 0.2022 0.036 Uiso 1 1 calc R . .
C5 C -0.00023(13) 0.01189(10) 0.14169(8) 0.0278(3) Uani 1 1 d . . .
H5 H -0.0388 0.0025 0.0884 0.033 Uiso 1 1 calc R . .
C6 C 0.11949(11) 0.04811(8) 0.15134(7) 0.0206(2) Uani 1 1 d . . .
C7 C 0.15339(11) 0.06563(8) 0.38492(7) 0.0196(2) Uani 1 1 d . . .
C8 C 0.16072(12) 0.15320(8) 0.40690(7) 0.0216(2) Uani 1 1 d . . .
C9 C 0.19432(12) 0.17564(9) 0.48768(8) 0.0250(2) Uani 1 1 d . . .
H9 H 0.2002 0.2347 0.5019 0.030 Uiso 1 1 calc R . .
C10 C 0.21962(12) 0.11412(10) 0.54828(7) 0.0260(3) Uani 1 1 d . . .
C11 C 0.20535(12) 0.02839(9) 0.52653(7) 0.0257(2) Uani 1 1 d . . .
H11 H 0.2195 -0.0143 0.5675 0.031 Uiso 1 1 calc R . .
C12 C 0.17076(12) 0.00262(8) 0.44627(7) 0.0228(2) Uani 1 1 d . . .
C13 C 0.17533(11) 0.07663(8) 0.07462(7) 0.0207(2) Uani 1 1 d . . .
C14 C 0.26287(12) 0.02615(9) 0.03739(7) 0.0231(2) Uani 1 1 d . . .
C15 C 0.30799(13) 0.05389(10) -0.03584(8) 0.0270(3) Uani 1 1 d . . .
H15 H 0.3673 0.0195 -0.0610 0.032 Uiso 1 1 calc R . .
C16 C 0.26832(13) 0.13005(10) -0.07233(7) 0.0279(3) Uani 1 1 d . . .
C17 C 0.17781(14) 0.17794(10) -0.03645(8) 0.0286(3) Uani 1 1 d . . .
H17 H 0.1486 0.2297 -0.0618 0.034 Uiso 1 1 calc R . .
C18 C 0.12861(12) 0.15218(9) 0.03559(7) 0.0247(2) Uani 1 1 d . . .
C19 C 0.12638(16) 0.22346(10) 0.34658(9) 0.0330(3) Uani 1 1 d . . .
H19A H 0.0948 0.2731 0.3752 0.050 Uiso 1 1 calc R . .
H19B H 0.0612 0.2028 0.3060 0.050 Uiso 1 1 calc R . .
H19C H 0.2008 0.2402 0.3192 0.050 Uiso 1 1 calc R . .
C20 C 0.25536(15) 0.14028(12) 0.63560(8) 0.0367(3) Uani 1 1 d . . .
H20A H 0.1796 0.1563 0.6619 0.055 Uiso 1 1 calc R . .
H20B H 0.3128 0.1893 0.6364 0.055 Uiso 1 1 calc R . .
H20C H 0.2968 0.0921 0.6651 0.055 Uiso 1 1 calc R . .
C21 C 0.14779(15) -0.09188(9) 0.43127(9) 0.0326(3) Uani 1 1 d . . .
H21A H 0.2183 -0.1249 0.4570 0.049 Uiso 1 1 calc R . .
H21B H 0.1402 -0.1030 0.3724 0.049 Uiso 1 1 calc R . .
H21C H 0.0700 -0.1090 0.4547 0.049 Uiso 1 1 calc R . .
C22 C 0.02522(16) 0.20475(11) 0.06893(10) 0.0363(3) Uani 1 1 d . . .
H22A H 0.0213 0.2612 0.0426 0.054 Uiso 1 1 calc R . .
H22B H 0.0427 0.2119 0.1279 0.054 Uiso 1 1 calc R . .
H22C H -0.0553 0.1752 0.0578 0.054 Uiso 1 1 calc R . .
C23 C 0.32100(17) 0.16162(12) -0.14925(9) 0.0411(4) Uani 1 1 d . . .
H23A H 0.3751 0.2114 -0.1366 0.062 Uiso 1 1 calc R . .
H23B H 0.2519 0.1781 -0.1889 0.062 Uiso 1 1 calc R . .
H23C H 0.3702 0.1158 -0.1722 0.062 Uiso 1 1 calc R . .
C24 C 0.30990(16) -0.05698(10) 0.07522(10) 0.0372(3) Uani 1 1 d . . .
H24A H 0.3675 -0.0448 0.1232 0.056 Uiso 1 1 calc R . .
H24B H 0.3542 -0.0896 0.0354 0.056 Uiso 1 1 calc R . .
H24C H 0.2386 -0.0906 0.0917 0.056 Uiso 1 1 calc R . .
C25 C 0.46228(14) 0.18221(10) 0.11542(9) 0.0318(3) Uani 1 1 d . . .
H25A H 0.5418 0.1997 0.1445 0.048 Uiso 1 1 calc R . .
H25B H 0.4467 0.2171 0.0661 0.048 Uiso 1 1 calc R . .
H25C H 0.4669 0.1216 0.1002 0.048 Uiso 1 1 calc R . .
C26 C 0.47328(13) 0.08154(11) 0.40143(8) 0.0315(3) Uani 1 1 d . . .
H26A H 0.4979 0.1418 0.3969 0.047 Uiso 1 1 calc R . .
H26B H 0.5446 0.0483 0.4257 0.047 Uiso 1 1 calc R . .
H26C H 0.4030 0.0772 0.4361 0.047 Uiso 1 1 calc R . .
C27 C 0.38761(14) -0.07779(9) 0.29972(9) 0.0319(3) Uani 1 1 d . . .
H27A H 0.3023 -0.0874 0.2749 0.048 Uiso 1 1 calc R . .
H27B H 0.3935 -0.0982 0.3563 0.048 Uiso 1 1 calc R . .
H27C H 0.4476 -0.1093 0.2689 0.048 Uiso 1 1 calc R . .

loop_
_atom_site_aniso_label
_atom_site_aniso_U_11
_atom_site_aniso_U_22
_atom_site_aniso_U_33
_atom_site_aniso_U_23
_atom_site_aniso_U_13
_atom_site_aniso_U_12
As 0.02540(7) 0.01789(7) 0.02549(7) 0.00319(4) -0.00162(5) -0.00180(5)
Cl 0.0509(2) 0.0346(2) 0.03983(19) -0.00497(15) -0.00730(17) -0.01280(17)
Si 0.01993(15) 0.02161(17) 0.02421(15) 0.00298(12) 0.00024(12) 0.00262(12)
N1 0.0191(4) 0.0170(4) 0.0193(4) 0.0010(3) -0.0004(3) -0.0008(4)
N2 0.0247(5) 0.0327(6) 0.0371(6) 0.0024(5) 0.0066(5) 0.0036(5)
N3 0.0245(6) 0.0358(7) 0.0681(10) 0.0007(7) 0.0097(6) 0.0056(5)
N4 0.0291(8) 0.0586(12) 0.156(2) -0.0210(13) 0.0174(11) -0.0064(8)
C1 0.0195(5) 0.0161(5) 0.0182(4) -0.0009(4) 0.0007(4) 0.0001(4)
C2 0.0209(5) 0.0201(5) 0.0178(4) -0.0014(4) 0.0014(4) 0.0004(4)
C3 0.0236(6) 0.0324(7) 0.0228(5) -0.0024(5) 0.0051(4) -0.0054(5)
C4 0.0225(6) 0.0397(8) 0.0279(6) -0.0059(5) 0.0019(5) -0.0104(5)
C5 0.0258(6) 0.0364(7) 0.0207(5) -0.0044(5) -0.0017(4) -0.0061(5)
C6 0.0209(5) 0.0227(6) 0.0179(4) -0.0024(4) 0.0000(4) -0.0007(4)
C7 0.0196(5) 0.0217(5) 0.0176(4) -0.0011(4) 0.0030(4) 0.0006(4)
C8 0.0227(5) 0.0226(6) 0.0194(5) -0.0020(4) 0.0020(4) 0.0026(4)
C9 0.0257(6) 0.0270(6) 0.0225(5) -0.0061(5) 0.0030(4) -0.0004(5)
C10 0.0228(6) 0.0373(7) 0.0180(5) -0.0027(5) 0.0026(4) -0.0009(5)
C11 0.0254(6) 0.0325(7) 0.0195(5) 0.0045(5) 0.0039(4) 0.0018(5)
C12 0.0240(6) 0.0240(6) 0.0211(5) 0.0016(4) 0.0054(4) 0.0007(5)
C13 0.0215(5) 0.0233(6) 0.0169(4) -0.0013(4) -0.0009(4) -0.0008(4)
C14 0.0243(6) 0.0239(6) 0.0208(5) -0.0025(4) 0.0001(4) 0.0005(5)
C15 0.0265(6) 0.0332(7) 0.0217(5) -0.0052(5) 0.0046(4) -0.0023(5)
C16 0.0288(6) 0.0363(7) 0.0180(5) -0.0003(5) -0.0012(4) -0.0095(6)
C17 0.0326(7) 0.0296(7) 0.0224(5) 0.0036(5) -0.0052(5) -0.0009(5)
C18 0.0263(6) 0.0260(6) 0.0210(5) -0.0004(4) -0.0033(4) 0.0021(5)
C19 0.0476(9) 0.0246(6) 0.0269(6) -0.0003(5) 0.0035(6) 0.0129(6)
C20 0.0388(8) 0.0509(10) 0.0200(6) -0.0052(6) -0.0008(5) -0.0036(7)
C21 0.0433(8) 0.0228(6) 0.0325(7) 0.0026(5) 0.0084(6) -0.0016(6)
C22 0.0359(8) 0.0384(9) 0.0341(7) 0.0005(6) -0.0004(6) 0.0150(6)
C23 0.0469(9) 0.0513(10) 0.0257(6) 0.0049(6) 0.0063(6) -0.0152(8)
C24 0.0473(9) 0.0290(7) 0.0362(7) 0.0014(6) 0.0092(6) 0.0122(7)
C25 0.0319(7) 0.0338(7) 0.0299(6) 0.0042(5) 0.0048(5) -0.0089(6)
C26 0.0247(6) 0.0414(8) 0.0275(6) 0.0013(6) -0.0039(5) 0.0023(6)
C27 0.0332(7) 0.0236(6) 0.0391(7) 0.0070(5) 0.0047(6) 0.0044(5)

loop_
_atom_type_symbol
_atom_type_description
_atom_type_scat_dispersion_real
_atom_type_scat_dispersion_imag
_atom_type_scat_source
C C 0.0033 0.0016 'International Tables Vol C Tables 4.2.6.8 and 6.1.1.4'
H H 0.0000 0.0000 'International Tables Vol C Tables 4.2.6.8 and 6.1.1.4'
N N 0.0061 0.0033 'International Tables Vol C Tables 4.2.6.8 and 6.1.1.4'
Si Si 0.0817 0.0704 'International Tables Vol C Tables 4.2.6.8 and 6.1.1.4'
Cl Cl 0.1484 0.1585 'International Tables Vol C Tables 4.2.6.8 and 6.1.1.4'
As As 0.0499 2.0058 'International Tables Vol C Tables 4.2.6.8 and 6.1.1.4'

loop_
_geom_angle_atom_site_label_1
_geom_angle_atom_site_label_2
_geom_angle_atom_site_label_3
_geom_angle
_geom_angle_site_symmetry_1
_geom_angle_site_symmetry_3
_geom_angle_publ_flag
N1 As C25 105.86(6) . . ?
N1 As Cl 100.47(3) . . ?
C25 As Cl 93.67(5) . . ?
N1 Si N2 106.74(6) . . ?
N1 Si C27 110.05(6) . . ?
N2 Si C27 103.97(6) . . ?
N1 Si C26 117.66(6) . . ?
N2 Si C26 104.70(7) . . ?
C27 Si C26 112.47(7) . . ?
C1 N1 Si 121.50(8) . . ?
C1 N1 As 112.47(7) . . ?
Si N1 As 125.99(6) . . ?
N3 N2 Si 122.73(12) . . ?
N4 N3 N2 175.42(19) . . ?
C6 C1 C2 118.47(11) . . ?
C6 C1 N1 119.93(10) . . ?
C2 C1 N1 121.60(10) . . ?
C3 C2 C1 119.22(11) . . ?
C3 C2 C7 116.10(10) . . ?
C1 C2 C7 124.48(11) . . ?
C4 C3 C2 121.95(12) . . ?
C4 C3 H3 119.0 . . ?
C2 C3 H3 119.0 . . ?
C3 C4 C5 119.05(12) . . ?
C3 C4 H4 120.5 . . ?
C5 C4 H4 120.5 . . ?
C4 C5 C6 120.80(12) . . ?
C4 C5 H5 119.6 . . ?
C6 C5 H5 119.6 . . ?
C5 C6 C1 120.34(11) . . ?
C5 C6 C13 116.41(11) . . ?
C1 C6 C13 123.12(11) . . ?
C12 C7 C8 119.24(11) . . ?
C12 C7 C2 121.59(11) . . ?
C8 C7 C2 118.68(11) . . ?
C9 C8 C7 119.44(12) . . ?
C9 C8 C19 118.51(12) . . ?
C7 C8 C19 121.96(11) . . ?
C8 C9 C10 122.00(13) . . ?
C8 C9 H9 119.0 . . ?
C10 C9 H9 119.0 . . ?
C11 C10 C9 117.82(12) . . ?
C11 C10 C20 121.22(13) . . ?
C9 C10 C20 120.90(14) . . ?
C10 C11 C12 122.28(12) . . ?
C10 C11 H11 118.9 . . ?
C12 C11 H11 118.9 . . ?
C11 C12 C7 118.98(12) . . ?
C11 C12 C21 117.44(12) . . ?
C7 C12 C21 123.51(12) . . ?
C14 C13 C18 119.59(11) . . ?
C14 C13 C6 121.57(11) . . ?
C18 C13 C6 118.55(11) . . ?
C13 C14 C15 119.33(12) . . ?
C13 C14 C24 121.02(12) . . ?
C15 C14 C24 119.64(12) . . ?
C16 C15 C14 121.62(12) . . ?
C16 C15 H15 119.2 . . ?
C14 C15 H15 119.2 . . ?
C15 C16 C17 118.49(12) . . ?
C15 C16 C23 121.54(14) . . ?
C17 C16 C23 119.97(14) . . ?
C16 C17 C18 121.91(13) . . ?
C16 C17 H17 119.0 . . ?
C18 C17 H17 119.0 . . ?
C17 C18 C13 118.89(12) . . ?
C17 C18 C22 119.19(13) . . ?
C13 C18 C22 121.91(12) . . ?
C8 C19 H19A 109.5 . . ?
C8 C19 H19B 109.5 . . ?
H19A C19 H19B 109.5 . . ?
C8 C19 H19C 109.5 . . ?
H19A C19 H19C 109.5 . . ?
H19B C19 H19C 109.5 . . ?
C10 C20 H20A 109.5 . . ?
C10 C20 H20B 109.5 . . ?
H20A C20 H20B 109.5 . . ?
C10 C20 H20C 109.5 . . ?
H20A C20 H20C 109.5 . . ?
H20B C20 H20C 109.5 . . ?
C12 C21 H21A 109.5 . . ?
C12 C21 H21B 109.5 . . ?
H21A C21 H21B 109.5 . . ?
C12 C21 H21C 109.5 . . ?
H21A C21 H21C 109.5 . . ?
H21B C21 H21C 109.5 . . ?
C18 C22 H22A 109.5 . . ?
C18 C22 H22B 109.5 . . ?
H22A C22 H22B 109.5 . . ?
C18 C22 H22C 109.5 . . ?
H22A C22 H22C 109.5 . . ?
H22B C22 H22C 109.5 . . ?
C16 C23 H23A 109.5 . . ?
C16 C23 H23B 109.5 . . ?
H23A C23 H23B 109.5 . . ?
C16 C23 H23C 109.5 . . ?
H23A C23 H23C 109.5 . . ?
H23B C23 H23C 109.5 . . ?
C14 C24 H24A 109.5 . . ?
C14 C24 H24B 109.5 . . ?
H24A C24 H24B 109.5 . . ?
C14 C24 H24C 109.5 . . ?
H24A C24 H24C 109.5 . . ?
H24B C24 H24C 109.5 . . ?
As C25 H25A 109.5 . . ?
As C25 H25B 109.5 . . ?
H25A C25 H25B 109.5 . . ?
As C25 H25C 109.5 . . ?
H25A C25 H25C 109.5 . . ?
H25B C25 H25C 109.5 . . ?
Si C26 H26A 109.5 . . ?
Si C26 H26B 109.5 . . ?
H26A C26 H26B 109.5 . . ?
Si C26 H26C 109.5 . . ?
H26A C26 H26C 109.5 . . ?
H26B C26 H26C 109.5 . . ?
Si C27 H27A 109.5 . . ?
Si C27 H27B 109.5 . . ?
H27A C27 H27B 109.5 . . ?
Si C27 H27C 109.5 . . ?
H27A C27 H27C 109.5 . . ?
H27B C27 H27C 109.5 . . ?

loop_
_geom_bond_atom_site_label_1
_geom_bond_atom_site_label_2
_geom_bond_distance
_geom_bond_site_symmetry_2
_geom_bond_publ_flag
As N1 1.8780(10) . ?
As C25 1.9608(16) . ?
As Cl 2.2340(7) . ?
Si N1 1.7454(11) . ?
Si N2 1.7796(13) . ?
Si C27 1.8552(15) . ?
Si C26 1.8641(15) . ?
N1 C1 1.4485(15) . ?
N2 N3 1.2146(19) . ?
N3 N4 1.130(2) . ?
C1 C6 1.4127(16) . ?
C1 C2 1.4191(16) . ?
C2 C3 1.3952(18) . ?
C2 C7 1.4985(16) . ?
C3 C4 1.3825(19) . ?
C3 H3 0.9500 . ?
C4 C5 1.3885(19) . ?
C4 H4 0.9500 . ?
C5 C6 1.3954(18) . ?
C5 H5 0.9500 . ?
C6 C13 1.5047(17) . ?
C7 C12 1.4099(17) . ?
C7 C8 1.4126(18) . ?
C8 C9 1.3931(17) . ?
C8 C19 1.5034(19) . ?
C9 C10 1.394(2) . ?
C9 H9 0.9500 . ?
C10 C11 1.389(2) . ?
C10 C20 1.5123(18) . ?
C11 C12 1.4010(18) . ?
C11 H11 0.9500 . ?
C12 C21 1.510(2) . ?
C13 C14 1.3997(18) . ?
C13 C18 1.4132(18) . ?
C14 C15 1.4006(18) . ?
C14 C24 1.506(2) . ?
C15 C16 1.381(2) . ?
C15 H15 0.9500 . ?
C16 C17 1.389(2) . ?
C16 C23 1.5073(19) . ?
C17 C18 1.3929(19) . ?
C17 H17 0.9500 . ?
C18 C22 1.512(2) . ?
C19 H19A 0.9800 . ?
C19 H19B 0.9800 . ?
C19 H19C 0.9800 . ?
C20 H20A 0.9800 . ?
C20 H20B 0.9800 . ?
C20 H20C 0.9800 . ?
C21 H21A 0.9800 . ?
C21 H21B 0.9800 . ?
C21 H21C 0.9800 . ?
C22 H22A 0.9800 . ?
C22 H22B 0.9800 . ?
C22 H22C 0.9800 . ?
C23 H23A 0.9800 . ?
C23 H23B 0.9800 . ?
C23 H23C 0.9800 . ?
C24 H24A 0.9800 . ?
C24 H24B 0.9800 . ?
C24 H24C 0.9800 . ?
C25 H25A 0.9800 . ?
C25 H25B 0.9800 . ?
C25 H25C 0.9800 . ?
C26 H26A 0.9800 . ?
C26 H26B 0.9800 . ?
C26 H26C 0.9800 . ?
C27 H27A 0.9800 . ?
C27 H27B 0.9800 . ?
C27 H27C 0.9800 . ?

loop_
_geom_torsion_atom_site_label_1
_geom_torsion_atom_site_label_2
_geom_torsion_atom_site_label_3
_geom_torsion_atom_site_label_4
_geom_torsion
_geom_torsion_site_symmetry_1
_geom_torsion_site_symmetry_2
_geom_torsion_site_symmetry_3
_geom_torsion_site_symmetry_4
_geom_torsion_publ_flag
N2 Si N1 C1 139.72(9) . . . . ?
C27 Si N1 C1 27.49(11) . . . . ?
C26 Si N1 C1 -103.10(10) . . . . ?
N2 Si N1 As -42.94(8) . . . . ?
C27 Si N1 As -155.17(7) . . . . ?
C26 Si N1 As 74.24(9) . . . . ?
C25 As N1 C1 -126.59(8) . . . . ?
Cl As N1 C1 136.51(7) . . . . ?
C25 As N1 Si 55.86(8) . . . . ?
Cl As N1 Si -41.04(7) . . . . ?
N1 Si N2 N3 103.35(14) . . . . ?
C27 Si N2 N3 -140.30(13) . . . . ?
C26 Si N2 N3 -22.10(15) . . . . ?
Si N2 N3 N4 170(3) . . . . ?
Si N1 C1 C6 -125.00(11) . . . . ?
As N1 C1 C6 57.32(13) . . . . ?
Si N1 C1 C2 54.53(14) . . . . ?
As N1 C1 C2 -123.14(10) . . . . ?
C6 C1 C2 C3 4.08(18) . . . . ?
N1 C1 C2 C3 -175.46(11) . . . . ?
C6 C1 C2 C7 -170.46(11) . . . . ?
N1 C1 C2 C7 10.00(18) . . . . ?
C1 C2 C3 C4 -0.9(2) . . . . ?
C7 C2 C3 C4 174.08(13) . . . . ?
C2 C3 C4 C5 -2.4(2) . . . . ?
C3 C4 C5 C6 2.5(2) . . . . ?
C4 C5 C6 C1 0.8(2) . . . . ?
C4 C5 C6 C13 -175.18(13) . . . . ?
C2 C1 C6 C5 -4.05(18) . . . . ?
N1 C1 C6 C5 175.50(12) . . . . ?
C2 C1 C6 C13 171.64(11) . . . . ?
N1 C1 C6 C13 -8.80(18) . . . . ?
C3 C2 C7 C12 63.53(16) . . . . ?
C1 C2 C7 C12 -121.78(14) . . . . ?
C3 C2 C7 C8 -108.39(14) . . . . ?
C1 C2 C7 C8 66.30(16) . . . . ?
C12 C7 C8 C9 4.85(18) . . . . ?
C2 C7 C8 C9 176.97(11) . . . . ?
C12 C7 C8 C19 -171.70(12) . . . . ?
C2 C7 C8 C19 0.41(18) . . . . ?
C7 C8 C9 C10 -0.84(19) . . . . ?
C19 C8 C9 C10 175.84(13) . . . . ?
C8 C9 C10 C11 -2.60(19) . . . . ?
C8 C9 C10 C20 -179.73(13) . . . . ?
C9 C10 C11 C12 2.05(19) . . . . ?
C20 C10 C11 C12 179.17(13) . . . . ?
C10 C11 C12 C7 1.92(19) . . . . ?
C10 C11 C12 C21 -175.09(12) . . . . ?
C8 C7 C12 C11 -5.36(18) . . . . ?
C2 C7 C12 C11 -177.24(11) . . . . ?
C8 C7 C12 C21 171.46(12) . . . . ?
C2 C7 C12 C21 -0.42(19) . . . . ?
C5 C6 C13 C14 -99.65(15) . . . . ?
C1 C6 C13 C14 84.51(16) . . . . ?
C5 C6 C13 C18 74.19(16) . . . . ?
C1 C6 C13 C18 -101.66(15) . . . . ?
C18 C13 C14 C15 3.53(19) . . . . ?
C6 C13 C14 C15 177.29(11) . . . . ?
C18 C13 C14 C24 -176.99(13) . . . . ?
C6 C13 C14 C24 -3.22(19) . . . . ?
C13 C14 C15 C16 0.1(2) . . . . ?
C24 C14 C15 C16 -179.42(13) . . . . ?
C14 C15 C16 C17 -2.5(2) . . . . ?
C14 C15 C16 C23 177.40(13) . . . . ?
C15 C16 C17 C18 1.4(2) . . . . ?
C23 C16 C17 C18 -178.54(13) . . . . ?
C16 C17 C18 C13 2.2(2) . . . . ?
C16 C17 C18 C22 -176.69(13) . . . . ?
C14 C13 C18 C17 -4.60(19) . . . . ?
C6 C13 C18 C17 -178.55(12) . . . . ?
C14 C13 C18 C22 174.21(13) . . . . ?
C6 C13 C18 C22 0.26(18) . . . . ?
